data_7008717
loop_
_publ_author_name
'Haftbaradaran, Farzad'
'Mund, Garry'
'Batchelor, Raymond J.'
'Britten, James F.'
'Leznoff, Daniel B.'

_publ_section_title
;
 Synthesis of mixed-donor amido/amino/siloxo ligands from symmetrical
 diamidosilylether ligands via a retro-Brook rearrangement and their
 chromium(ii) complexes
;
_journal_issue 14
_journal_name_full 'Dalton Transactions'
_journal_page_first 2343
_journal_paper_doi 10.1039/b506322a
_journal_year 2005
_chemical_formula_moiety 'C44 H68 Cr2 N4 O2 Si4'
_chemical_formula_sum 'C44 H68 Cr2 N4 O2 Si4'
_chemical_formula_weight 901.39
_space_group_IT_number 2
_symmetry_cell_setting triclinic
_symmetry_space_group_name_Hall '-P 1'
_symmetry_space_group_name_H-M 'P -1'
_atom_sites_solution_hydrogens geom
_atom_sites_solution_primary direct
_cell_angle_alpha 105.800(18)
_cell_angle_beta 95.03(2)
_cell_angle_gamma 103.31(2)
_cell_formula_units_Z 2
_cell_length_a 11.349(3)
_cell_length_b 11.513(3)
_cell_length_c 20.346(4)
_cell_measurement_reflns_used 24
_cell_measurement_temperature 293
_cell_measurement_theta_max 17
_cell_measurement_theta_min 16
_cell_volume 2457.0(11)
_computing_cell_refinement 'Cad4 Express, (Straver, 1992)'
_computing_data_collection 'Cad4 Express, (Straver, 1992)'
_computing_data_reduction 'RC93 (Watkin, Prout & Lilley, 1994)'
_computing_molecular_graphics 'CAMERON (Watkin et al 1996)'
_computing_publication_material 'CRYSTALS (Betteridge et al 2003)'
_computing_structure_refinement 'CRYSTALS (Betteridge et al 2003)'
_computing_structure_solution 'USER DEFINED STRUCTURE SOLUTION'
_diffrn_ambient_temperature 293
_diffrn_measured_fraction_theta_full 0.999
_diffrn_measured_fraction_theta_max 0.999
_diffrn_measurement_device_type 'Enraf-Nonius CAD4'
_diffrn_measurement_method \w/2\q
_diffrn_radiation_monochromator graphite
_diffrn_radiation_type 'Mo K\a'
_diffrn_radiation_wavelength 0.70930
_diffrn_reflns_av_R_equivalents 0.000
_diffrn_reflns_limit_h_max 12
_diffrn_reflns_limit_h_min -12
_diffrn_reflns_limit_k_max 12
_diffrn_reflns_limit_k_min 0
_diffrn_reflns_limit_l_max 21
_diffrn_reflns_limit_l_min -22
_diffrn_reflns_number 6917
_diffrn_reflns_theta_full 22.997
_diffrn_reflns_theta_max 22.997
_diffrn_reflns_theta_min 2.104
_diffrn_standards_decay_% 1.10
_diffrn_standards_interval_count 35
_diffrn_standards_interval_time 200
_diffrn_standards_number 2
_exptl_absorpt_coefficient_mu 0.577
_exptl_absorpt_correction_T_max 0.84
_exptl_absorpt_correction_T_min 0.73
_exptl_absorpt_correction_type psi-scan
_exptl_absorpt_process_details
;
Azimutal absorption correction (North et al, 1968)
;
_exptl_crystal_density_diffrn 1.218
_exptl_crystal_F_000 960
_exptl_crystal_size_max 0.15
_exptl_crystal_size_mid 0.20
_exptl_crystal_size_min 0.30
_refine_diff_density_max 0.44
_refine_diff_density_min -0.35
_refine_ls_extinction_method None
_refine_ls_goodness_of_fit_ref 2.3920
_refine_ls_hydrogen_treatment constr
_refine_ls_matrix_type full
_refine_ls_number_parameters 328
_refine_ls_number_reflns 2974
_refine_ls_number_restraints 0
_refine_ls_R_factor_all 0.1737
_refine_ls_R_factor_gt 0.0575
_refine_ls_shift/su_max 0.000203
_refine_ls_structure_factor_coef F
_refine_ls_weighting_details
;
p=P(6)*max(Fo^2^,0) + (1-P(6))Fc^2^
Method = SHELXL 97 (Sheldrick, 1997)
W = 1. / [Sigma^2^(F*)+(P(1)p)^2^+P(2)p+P(4)+P(5)Sin(theta) ]
P(i) are:
0.100E-01 0.00 0.00 0.00 0.00 1.00
;
_refine_ls_weighting_scheme calc
_refine_ls_wR_factor_all 0.0557
_refine_ls_wR_factor_gt 0.0520
_refine_ls_wR_factor_ref 0.0520
_reflns_limit_h_max 12
_reflns_limit_h_min -12
_reflns_limit_k_max 12
_reflns_limit_k_min -12
_reflns_limit_l_max 22
_reflns_limit_l_min 0
_reflns_number_gt 2974
_reflns_number_total 6892
_reflns_threshold_expression I>2.50u(I)
_oxford_diffrn_Wilson_B_factor 0.00
_oxford_diffrn_Wilson_scale 0.00
_oxford_refine_ls_scale 1.084(2)
_cod_data_source_file b506322a.txt
_cod_data_source_block Me3PhNONCr
_cod_depositor_comments
;
The following automatic conversions were performed:
'_symmetry_cell_setting' value 'Triclinic' changed to 'triclinic'
according to '/home/saulius/struct/CIF-dictionaries/cif_core.dic'
dictionary named 'cif_core.dic' version 2.4.1 from 2010-06-29.

Automatic conversion script
Id: cif_fix_enum 1527 2010-12-29 10:47:43Z saulius 
;
_cod_original_sg_symbol_H-M 'P -1 '
_cod_database_code 7008717

loop_
_symmetry_equiv_pos_as_xyz
x,y,z
-x,-y,-z

loop_
_atom_site_label
_atom_site_type_symbol
_atom_site_fract_x
_atom_site_fract_y
_atom_site_fract_z
_atom_site_U_iso_or_equiv
_atom_site_occupancy
_atom_site_adp_type
_atom_site_refinement_flags_posn
_atom_site_refinement_flags_adp
_atom_site_refinement_flags_occupancy
_atom_site_disorder_assembly
_atom_site_disorder_group
_atom_site_attached_hydrogens
Cr1 Cr 0.38377(13) 0.98438(13) 0.24857(7) 0.0419 1.0000 Uani . . . . . .
Cr2 Cr 0.24048(12) 1.10748(13) 0.25199(7) 0.0418 1.0000 Uani . . . . . .
Si1 Si 0.4174(3) 0.7951(3) 0.30205(16) 0.0597 1.0000 Uani . . . . . .
Si2 Si 0.4041(2) 1.0791(2) 0.39171(14) 0.0464 1.0000 Uani . . . . . .
Si3 Si 0.2170(2) 1.0040(3) 0.10772(14) 0.0480 1.0000 Uani . . . . . .
Si4 Si -0.0049(2) 1.0574(3) 0.19615(15) 0.0660 1.0000 Uani . . . . . .
O1 O 0.4126(6) 0.9415(5) 0.3426(3) 0.0602 1.0000 Uani . . . . . .
O2 O 0.1117(5) 1.0189(5) 0.1587(3) 0.0558 1.0000 Uani . . . . . .
N1 N 0.3951(5) 1.1500(6) 0.3278(3) 0.0354 1.0000 Uani . . . . . .
N2 N 0.3439(6) 1.0658(6) 0.1725(3) 0.0382 1.0000 Uani . . . . . .
N3 N 0.3724(6) 0.7997(6) 0.2224(4) 0.0429 1.0000 Uani . . . . . .
N4 N 0.0736(6) 1.1165(6) 0.2765(4) 0.0436 1.0000 Uani . . . . . .
C1 C 0.3161(10) 0.6794(8) 0.3336(5) 0.0929 1.0000 Uani . . . . . .
C2 C 0.5758(9) 0.7911(10) 0.3256(6) 0.1065 1.0000 Uani . . . . . .
C3 C 0.5417(8) 1.1508(8) 0.4572(5) 0.0736 1.0000 Uani . . . . . .
C4 C 0.2683(8) 1.0564(10) 0.4349(5) 0.0859 1.0000 Uani . . . . . .
C5 C 0.2105(9) 1.0967(9) 0.0476(5) 0.0772 1.0000 Uani . . . . . .
C6 C 0.1866(8) 0.8393(8) 0.0568(5) 0.0677 1.0000 Uani . . . . . .
C7 C -0.1355(9) 0.9172(10) 0.1757(5) 0.1109 1.0000 Uani . . . . . .
C8 C -0.0550(9) 1.1672(11) 0.1558(5) 0.1055 1.0000 Uani . . . . . .
C11 C 0.4907(8) 1.2702(8) 0.3436(4) 0.042(2) 1.0000 Uiso . . . . . .
C12 C 0.4672(8) 1.3795(8) 0.3807(4) 0.043(2) 1.0000 Uiso . . . . . .
C13 C 0.5591(8) 1.4925(9) 0.3976(5) 0.062(3) 1.0000 Uiso . . . . . .
C14 C 0.6710(9) 1.4929(9) 0.3777(5) 0.070(3) 1.0000 Uiso . . . . . .
C15 C 0.6964(8) 1.3856(8) 0.3437(5) 0.060(3) 1.0000 Uiso . . . . . .
C16 C 0.6079(8) 1.2704(8) 0.3262(4) 0.048(3) 1.0000 Uiso . . . . . .
C21 C 0.4433(7) 1.1545(8) 0.1578(4) 0.040(2) 1.0000 Uiso . . . . . .
C22 C 0.4496(8) 1.2843(8) 0.1762(4) 0.048(3) 1.0000 Uiso . . . . . .
C23 C 0.5501(8) 1.3674(9) 0.1640(5) 0.065(3) 1.0000 Uiso . . . . . .
C24 C 0.6381(9) 1.3219(10) 0.1323(5) 0.069(3) 1.0000 Uiso . . . . . .
C25 C 0.6296(8) 1.1976(9) 0.1099(5) 0.061(3) 1.0000 Uiso . . . . . .
C26 C 0.5324(8) 1.1117(8) 0.1219(4) 0.045(2) 1.0000 Uiso . . . . . .
C31 C 0.3226(8) 0.6902(8) 0.1651(5) 0.048(2) 1.0000 Uiso . . . . . .
C32 C 0.3971(8) 0.6342(8) 0.1211(5) 0.053(3) 1.0000 Uiso . . . . . .
C33 C 0.3453(9) 0.5288(9) 0.0654(5) 0.068(3) 1.0000 Uiso . . . . . .
C34 C 0.2210(9) 0.4760(9) 0.0521(5) 0.067(3) 1.0000 Uiso . . . . . .
C35 C 0.1482(9) 0.5275(9) 0.0938(5) 0.068(3) 1.0000 Uiso . . . . . .
C36 C 0.1947(9) 0.6322(9) 0.1496(5) 0.060(3) 1.0000 Uiso . . . . . .
C41 C 0.0191(7) 1.1560(8) 0.3366(5) 0.043(2) 1.0000 Uiso . . . . . .
C42 C 0.0154(7) 1.2807(8) 0.3615(5) 0.046(2) 1.0000 Uiso . . . . . .
C43 C -0.0320(8) 1.3207(8) 0.4222(5) 0.055(3) 1.0000 Uiso . . . . . .
C44 C -0.0745(8) 1.2397(9) 0.4586(5) 0.061(3) 1.0000 Uiso . . . . . .
C45 C -0.0738(8) 1.1172(9) 0.4334(5) 0.064(3) 1.0000 Uiso . . . . . .
C46 C -0.0273(8) 1.0730(8) 0.3732(5) 0.053(3) 1.0000 Uiso . . . . . .
C121 C 0.3476(8) 1.3823(8) 0.4061(5) 0.064(3) 1.0000 Uiso . . . . . .
C141 C 0.7720(10) 1.6176(9) 0.3993(6) 0.106(4) 1.0000 Uiso . . . . . .
C161 C 0.6483(8) 1.1552(7) 0.2929(5) 0.058(3) 1.0000 Uiso . . . . . .
C221 C 0.3511(8) 1.3389(8) 0.2091(5) 0.058(3) 1.0000 Uiso . . . . . .
C241 C 0.7488(10) 1.4183(10) 0.1208(6) 0.115(4) 1.0000 Uiso . . . . . .
C261 C 0.5279(8) 0.9753(7) 0.0969(5) 0.062(3) 1.0000 Uiso . . . . . .
C321 C 0.5345(8) 0.6890(8) 0.1328(5) 0.073(3) 1.0000 Uiso . . . . . .
C341 C 0.1672(10) 0.3634(10) -0.0120(6) 0.112(4) 1.0000 Uiso . . . . . .
C361 C 0.1095(9) 0.6870(9) 0.1938(5) 0.091(4) 1.0000 Uiso . . . . . .
C421 C 0.0558(8) 1.3725(8) 0.3227(5) 0.065(3) 1.0000 Uiso . . . . . .
C441 C -0.1220(9) 1.2875(9) 0.5259(5) 0.095(4) 1.0000 Uiso . . . . . .
C461 C -0.0351(9) 0.9362(8) 0.3491(5) 0.079(3) 1.0000 Uiso . . . . . .
H11 H 0.3213 0.5978 0.3097 0.130(9) 1.0000 Uiso R . . . . .
H12 H 0.3421 0.6964 0.3818 0.130(9) 1.0000 Uiso R . . . . .
H13 H 0.2344 0.6844 0.3257 0.130(9) 1.0000 Uiso R . . . . .
H21 H 0.5841 0.7098 0.3044 0.155(9) 1.0000 Uiso R . . . . .
H22 H 0.5942 0.8104 0.3747 0.155(9) 1.0000 Uiso R . . . . .
H23 H 0.6298 0.8508 0.3108 0.155(9) 1.0000 Uiso R . . . . .
H31 H 0.5365 1.2294 0.4853 0.107(9) 1.0000 Uiso R . . . . .
H32 H 0.6119 1.1620 0.4351 0.107(9) 1.0000 Uiso R . . . . .
H33 H 0.5476 1.0975 0.4850 0.107(9) 1.0000 Uiso R . . . . .
H41 H 0.2633 1.1352 0.4631 0.127(9) 1.0000 Uiso R . . . . .
H42 H 0.2755 1.0036 0.4629 0.127(9) 1.0000 Uiso R . . . . .
H43 H 0.1966 1.0187 0.4011 0.127(9) 1.0000 Uiso R . . . . .
H51 H 0.2712 1.0872 0.0187 0.112(9) 1.0000 Uiso R . . . . .
H52 H 0.2251 1.1825 0.0730 0.112(9) 1.0000 Uiso R . . . . .
H53 H 0.1316 1.0686 0.0195 0.112(9) 1.0000 Uiso R . . . . .
H61 H 0.2470 0.8305 0.0276 0.097(9) 1.0000 Uiso R . . . . .
H62 H 0.1075 0.8116 0.0293 0.097(9) 1.0000 Uiso R . . . . .
H63 H 0.1905 0.7901 0.0872 0.097(9) 1.0000 Uiso R . . . . .
H71 H -0.2022 0.9390 0.1968 0.128(9) 1.0000 Uiso R . . . . .
H72 H -0.1604 0.8857 0.1268 0.128(9) 1.0000 Uiso R . . . . .
H73 H -0.1121 0.8552 0.1922 0.128(9) 1.0000 Uiso R . . . . .
H81 H -0.1209 1.1964 0.1747 0.141(9) 1.0000 Uiso R . . . . .
H82 H 0.0129 1.2428 0.1630 0.141(9) 1.0000 Uiso R . . . . .
H83 H -0.0792 1.1325 0.1066 0.141(9) 1.0000 Uiso R . . . . .
H131 H 0.5424 1.5686 0.4222 0.115(13) 1.0000 Uiso R . . . . .
H151 H 0.7755 1.3880 0.3308 0.116(13) 1.0000 Uiso R . . . . .
H231 H 0.5547 1.4547 0.1771 0.119(13) 1.0000 Uiso R . . . . .
H251 H 0.6902 1.1689 0.0852 0.116(13) 1.0000 Uiso R . . . . .
H331 H 0.3973 0.4928 0.0362 0.124(13) 1.0000 Uiso R . . . . .
H351 H 0.0620 0.4892 0.0844 0.123(13) 1.0000 Uiso R . . . . .
H431 H -0.0349 1.4057 0.4386 0.108(13) 1.0000 Uiso R . . . . .
H451 H -0.1057 1.0604 0.4580 0.117(13) 1.0000 Uiso R . . . . .
H1211 H 0.3489 1.4658 0.4305 0.105(6) 1.0000 Uiso R . . . . .
H1212 H 0.3350 1.3318 0.4362 0.105(6) 1.0000 Uiso R . . . . .
H1213 H 0.2829 1.3502 0.3678 0.105(6) 1.0000 Uiso R . . . . .
H1411 H 0.8447 1.6046 0.3826 0.148(6) 1.0000 Uiso R . . . . .
H1412 H 0.7875 1.6511 0.4481 0.148(6) 1.0000 Uiso R . . . . .
H1413 H 0.7437 1.6746 0.3797 0.148(6) 1.0000 Uiso R . . . . .
H1611 H 0.7309 1.1783 0.2861 0.096(6) 1.0000 Uiso R . . . . .
H1612 H 0.6409 1.1028 0.3221 0.096(6) 1.0000 Uiso R . . . . .
H1613 H 0.5971 1.1109 0.2495 0.096(6) 1.0000 Uiso R . . . . .
H2211 H 0.3736 1.4273 0.2174 0.098(6) 1.0000 Uiso R . . . . .
H2212 H 0.3427 1.3212 0.2516 0.098(6) 1.0000 Uiso R . . . . .
H2213 H 0.2754 1.3032 0.1784 0.098(6) 1.0000 Uiso R . . . . .
H2411 H 0.8023 1.3735 0.0989 0.156(6) 1.0000 Uiso R . . . . .
H2412 H 0.7906 1.4768 0.1634 0.156(6) 1.0000 Uiso R . . . . .
H2413 H 0.7201 1.4612 0.0913 0.156(6) 1.0000 Uiso R . . . . .
H2611 H 0.5964 0.9652 0.0745 0.102(6) 1.0000 Uiso R . . . . .
H2612 H 0.5304 0.9433 0.1354 0.102(6) 1.0000 Uiso R . . . . .
H2613 H 0.4543 0.9309 0.0655 0.102(6) 1.0000 Uiso R . . . . .
H3211 H 0.5685 0.6390 0.0982 0.113(6) 1.0000 Uiso R . . . . .
H3212 H 0.5529 0.7721 0.1303 0.113(6) 1.0000 Uiso R . . . . .
H3213 H 0.5681 0.6885 0.1771 0.113(6) 1.0000 Uiso R . . . . .
H3411 H 0.0811 0.3384 -0.0136 0.153(6) 1.0000 Uiso R . . . . .
H3412 H 0.1847 0.3864 -0.0523 0.153(6) 1.0000 Uiso R . . . . .
H3413 H 0.2014 0.2966 -0.0097 0.153(6) 1.0000 Uiso R . . . . .
H3611 H 0.0274 0.6375 0.1768 0.129(6) 1.0000 Uiso R . . . . .
H3612 H 0.1157 0.7699 0.1925 0.129(6) 1.0000 Uiso R . . . . .
H3613 H 0.1317 0.6882 0.2402 0.129(6) 1.0000 Uiso R . . . . .
H4211 H 0.0473 1.4519 0.3477 0.105(6) 1.0000 Uiso R . . . . .
H4212 H 0.1390 1.3789 0.3173 0.105(6) 1.0000 Uiso R . . . . .
H4213 H 0.0058 1.3440 0.2786 0.105(6) 1.0000 Uiso R . . . . .
H4411 H -0.1485 1.2202 0.5445 0.132(6) 1.0000 Uiso R . . . . .
H4412 H -0.0578 1.3507 0.5580 0.132(6) 1.0000 Uiso R . . . . .
H4413 H -0.1887 1.3207 0.5172 0.132(6) 1.0000 Uiso R . . . . .
H4611 H -0.0696 0.8981 0.3818 0.120(6) 1.0000 Uiso R . . . . .
H4612 H 0.0447 0.9245 0.3461 0.120(6) 1.0000 Uiso R . . . . .
H4613 H -0.0855 0.8984 0.3053 0.120(6) 1.0000 Uiso R . . . . .

loop_
_atom_site_aniso_label
_atom_site_aniso_U_11
_atom_site_aniso_U_22
_atom_site_aniso_U_33
_atom_site_aniso_U_23
_atom_site_aniso_U_13
_atom_site_aniso_U_12
Cr1 0.0415(10) 0.0401(10) 0.0421(11) 0.0114(9) 0.0063(8) 0.0081(8)
Cr2 0.0332(10) 0.0497(10) 0.0407(11) 0.0107(8) 0.0088(8) 0.0099(8)
Si1 0.080(2) 0.0444(19) 0.058(2) 0.0187(17) 0.0107(18) 0.0207(17)
Si2 0.0482(19) 0.0447(18) 0.040(2) 0.0109(16) 0.0008(15) 0.0053(15)
Si3 0.0470(19) 0.060(2) 0.037(2) 0.0118(16) 0.0065(15) 0.0192(16)
Si4 0.0351(18) 0.094(2) 0.055(2) -0.0013(19) 0.0047(16) 0.0195(17)
O1 0.092(5) 0.047(4) 0.041(4) 0.016(4) -0.003(4) 0.018(4)
O2 0.036(4) 0.081(5) 0.040(4) 0.000(3) 0.007(3) 0.017(3)
N1 0.030(4) 0.036(4) 0.038(5) 0.009(4) 0.001(4) 0.007(3)
N2 0.032(4) 0.039(4) 0.044(5) 0.013(4) 0.011(4) 0.011(4)
N3 0.046(5) 0.035(4) 0.041(5) 0.007(4) 0.005(4) 0.004(4)
N4 0.026(4) 0.049(5) 0.045(5) -0.002(4) 0.010(4) 0.006(4)
C1 0.150(11) 0.052(7) 0.080(9) 0.031(7) 0.029(8) 0.016(7)
C2 0.109(11) 0.132(11) 0.102(11) 0.053(9) -0.002(8) 0.062(9)
C3 0.093(9) 0.075(7) 0.051(7) 0.027(6) -0.003(6) 0.015(6)
C4 0.068(8) 0.128(10) 0.079(9) 0.054(8) 0.033(7) 0.026(7)
C5 0.089(9) 0.093(9) 0.051(7) 0.019(7) -0.004(6) 0.037(7)
C6 0.073(8) 0.072(8) 0.049(7) 0.009(6) 0.007(6) 0.016(6)
C7 0.061(8) 0.153(12) 0.068(9) -0.026(8) 0.005(7) 0.005(8)
C8 0.082(9) 0.166(12) 0.073(9) 0.020(9) -0.016(7) 0.072(9)

loop_
_atom_type_symbol
_atom_type_scat_dispersion_real
_atom_type_scat_dispersion_imag
_atom_type_scat_Cromer_Mann_a1
_atom_type_scat_Cromer_Mann_b1
_atom_type_scat_Cromer_Mann_a2
_atom_type_scat_Cromer_Mann_b2
_atom_type_scat_Cromer_Mann_a3
_atom_type_scat_Cromer_Mann_b3
_atom_type_scat_Cromer_Mann_a4
_atom_type_scat_Cromer_Mann_b4
_atom_type_scat_Cromer_Mann_c
_atom_type_scat_source
C 0.0033 0.0016 2.3100 20.8439 1.0200 10.2075 1.5886 0.5687 0.8650 51.6512 0.2156 'International Tables Vol C 4.2.6.8 and 6.1.1.4'
H 0.0000 0.0000 0.4930 10.5109 0.3229 26.1257 0.1402 3.1424 0.0408 57.7998 0.0030 'International Tables Vol C 4.2.6.8 and 6.1.1.4'
Cr 0.3209 0.6236 10.6406 6.1038 7.3537 0.3920 3.3240 20.2626 1.4922 98.7399 1.1832 'International Tables Vol C 4.2.6.8 and 6.1.1.4'
N 0.0061 0.0033 12.2126 0.0057 3.1322 9.8933 2.0125 28.9975 1.1663 0.5826 -11.5290 'International Tables Vol C 4.2.6.8 and 6.1.1.4'
O 0.0106 0.0060 3.0485 13.2771 2.2868 5.7011 1.5463 0.3239 0.8670 32.9089 0.2508 'International Tables Vol C 4.2.6.8 and 6.1.1.4'
Si 0.0817 0.0704 6.2915 2.4386 3.0353 32.3337 1.9891 0.6785 1.5410 81.6937 1.1407 'International Tables Vol C 4.2.6.8 and 6.1.1.4'

loop_
_geom_angle_atom_site_label_1
_geom_angle_site_symmetry_1
_geom_angle_atom_site_label_2
_geom_angle_site_symmetry_2
_geom_angle_atom_site_label_3
_geom_angle_site_symmetry_3
_geom_angle
_geom_angle_publ_flag
Cr2 . Cr1 . Si1 . 136.57(9) yes
Cr2 . Cr1 . Si2 . 81.55(8) yes
Si1 . Cr1 . Si2 . 73.55(9) yes
Cr2 . Cr1 . O1 . 111.47(17) yes
Si1 . Cr1 . O1 . 37.22(16) yes
Si2 . Cr1 . O1 . 36.36(16) yes
Cr2 . Cr1 . N1 . 55.41(17) yes
Si1 . Cr1 . N1 . 111.42(19) yes
Si2 . Cr1 . N1 . 38.09(18) yes
O1 . Cr1 . N1 . 74.2(2) yes
Cr2 . Cr1 . N2 . 55.45(17) yes
Si1 . Cr1 . N2 . 156.88(19) yes
Si2 . Cr1 . N2 . 129.11(19) yes
O1 . Cr1 . N2 . 165.3(2) yes
N1 . Cr1 . N2 . 91.6(2) yes
Cr2 . Cr1 . N3 . 135.4(2) yes
Si1 . Cr1 . N3 . 36.8(2) yes
Si2 . Cr1 . N3 . 109.4(2) yes
O1 . Cr1 . N3 . 73.6(2) yes
N1 . Cr1 . N3 . 147.4(3) yes
N2 . Cr1 . N3 . 120.1(3) yes
Cr1 . Cr2 . Si3 . 80.75(8) yes
Cr1 . Cr2 . Si4 . 134.31(9) yes
Si3 . Cr2 . Si4 . 72.18(9) yes
Cr1 . Cr2 . O2 . 105.78(16) yes
Si3 . Cr2 . O2 . 35.92(15) yes
Si4 . Cr2 . O2 . 36.89(15) yes
Cr1 . Cr2 . N1 . 55.52(17) yes
Si3 . Cr2 . N1 . 128.58(18) yes
Si4 . Cr2 . N1 . 158.35(19) yes
O2 . Cr2 . N1 . 161.2(2) yes
Cr1 . Cr2 . N2 . 54.96(18) yes
Si3 . Cr2 . N2 . 37.90(18) yes
Si4 . Cr2 . N2 . 109.94(19) yes
O2 . Cr2 . N2 . 73.8(2) yes
N1 . Cr2 . N2 . 91.3(3) yes
Cr1 . Cr2 . N4 . 142.2(2) yes
Si3 . Cr2 . N4 . 108.8(2) yes
Si4 . Cr2 . N4 . 36.6(2) yes
O2 . Cr2 . N4 . 73.2(2) yes
N1 . Cr2 . N4 . 122.2(3) yes
N2 . Cr2 . N4 . 146.5(3) yes
Cr1 . Si1 . O1 . 49.8(2) yes
Cr1 . Si1 . N3 . 46.3(2) yes
O1 . Si1 . N3 . 95.3(3) yes
Cr1 . Si1 . C1 . 134.3(4) yes
O1 . Si1 . C1 . 111.5(4) yes
N3 . Si1 . C1 . 117.0(4) yes
Cr1 . Si1 . C2 . 117.2(4) yes
O1 . Si1 . C2 . 105.3(4) yes
N3 . Si1 . C2 . 118.7(4) yes
C1 . Si1 . C2 . 107.7(5) yes
Cr1 . Si2 . O1 . 49.3(2) yes
Cr1 . Si2 . N1 . 49.0(2) yes
O1 . Si2 . N1 . 98.0(3) yes
Cr1 . Si2 . C3 . 129.4(3) yes
O1 . Si2 . C3 . 109.5(4) yes
N1 . Si2 . C3 . 114.5(4) yes
Cr1 . Si2 . C4 . 121.0(3) yes
O1 . Si2 . C4 . 109.2(4) yes
N1 . Si2 . C4 . 115.7(4) yes
C3 . Si2 . C4 . 109.2(5) yes
Cr2 . Si3 . O2 . 49.0(2) yes
Cr2 . Si3 . N2 . 48.0(2) yes
O2 . Si3 . N2 . 96.9(3) yes
Cr2 . Si3 . C5 . 122.7(3) yes
O2 . Si3 . C5 . 110.6(4) yes
N2 . Si3 . C5 . 113.8(4) yes
Cr2 . Si3 . C6 . 128.6(3) yes
O2 . Si3 . C6 . 109.0(4) yes
N2 . Si3 . C6 . 117.6(4) yes
C5 . Si3 . C6 . 108.2(4) yes
Cr2 . Si4 . O2 . 50.0(2) yes
Cr2 . Si4 . N4 . 46.1(2) yes
O2 . Si4 . N4 . 95.7(3) yes
Cr2 . Si4 . C7 . 132.8(4) yes
O2 . Si4 . C7 . 109.4(4) yes
N4 . Si4 . C7 . 119.0(5) yes
Cr2 . Si4 . C8 . 119.5(4) yes
O2 . Si4 . C8 . 107.2(4) yes
N4 . Si4 . C8 . 117.5(4) yes
C7 . Si4 . C8 . 106.8(5) yes
Cr1 . O1 . Si1 . 93.0(3) yes
Cr1 . O1 . Si2 . 94.3(3) yes
Si1 . O1 . Si2 . 172.2(4) yes
Cr2 . O2 . Si4 . 93.1(3) yes
Cr2 . O2 . Si3 . 95.0(3) yes
Si4 . O2 . Si3 . 163.9(4) yes
Cr1 . N1 . Cr2 . 69.1(2) yes
Cr1 . N1 . Si2 . 92.9(3) yes
Cr2 . N1 . Si2 . 124.7(3) yes
Cr1 . N1 . C11 . 126.3(5) yes
Cr2 . N1 . C11 . 120.4(5) yes
Si2 . N1 . C11 . 112.5(5) yes
Cr2 . N2 . Cr1 . 69.6(2) yes
Cr2 . N2 . Si3 . 94.1(3) yes
Cr1 . N2 . Si3 . 124.6(3) yes
Cr2 . N2 . C21 . 125.6(5) yes
Cr1 . N2 . C21 . 118.1(5) yes
Si3 . N2 . C21 . 114.3(5) yes
Cr1 . N3 . Si1 . 96.9(3) yes
Cr1 . N3 . C31 . 138.9(6) yes
Si1 . N3 . C31 . 123.1(6) yes
Cr2 . N4 . Si4 . 97.3(3) yes
Cr2 . N4 . C41 . 139.0(6) yes
Si4 . N4 . C41 . 123.7(5) yes
Si1 . C1 . H11 . 109.203 no
Si1 . C1 . H12 . 109.183 no
H11 . C1 . H12 . 109.223 no
Si1 . C1 . H13 . 109.585 no
H11 . C1 . H13 . 109.791 no
H12 . C1 . H13 . 109.838 no
Si1 . C2 . H21 . 109.303 no
Si1 . C2 . H22 . 109.060 no
H21 . C2 . H22 . 109.261 no
Si1 . C2 . H23 . 109.443 no
H21 . C2 . H23 . 110.208 no
H22 . C2 . H23 . 109.546 no
Si2 . C3 . H31 . 109.379 no
Si2 . C3 . H32 . 109.428 no
H31 . C3 . H32 . 109.701 no
Si2 . C3 . H33 . 109.151 no
H31 . C3 . H33 . 109.632 no
H32 . C3 . H33 . 109.533 no
Si2 . C4 . H41 . 109.332 no
Si2 . C4 . H42 . 109.320 no
H41 . C4 . H42 . 109.498 no
Si2 . C4 . H43 . 109.547 no
H41 . C4 . H43 . 109.635 no
H42 . C4 . H43 . 109.495 no
Si3 . C5 . H51 . 109.616 no
Si3 . C5 . H52 . 109.613 no
H51 . C5 . H52 . 109.375 no
Si3 . C5 . H53 . 109.796 no
H51 . C5 . H53 . 109.131 no
H52 . C5 . H53 . 109.294 no
Si3 . C6 . H61 . 109.164 no
Si3 . C6 . H62 . 110.112 no
H61 . C6 . H62 . 109.484 no
Si3 . C6 . H63 . 109.305 no
H61 . C6 . H63 . 109.313 no
H62 . C6 . H63 . 109.446 no
Si4 . C7 . H71 . 109.565 no
Si4 . C7 . H72 . 108.970 no
H71 . C7 . H72 . 109.051 no
Si4 . C7 . H73 . 109.920 no
H71 . C7 . H73 . 109.665 no
H72 . C7 . H73 . 109.651 no
Si4 . C8 . H81 . 113.485 no
Si4 . C8 . H82 . 110.496 no
H81 . C8 . H82 . 105.850 no
Si4 . C8 . H83 . 112.790 no
H81 . C8 . H83 . 108.034 no
H82 . C8 . H83 . 105.664 no
N1 . C11 . C12 . 119.5(7) yes
N1 . C11 . C16 . 119.8(7) yes
C12 . C11 . C16 . 120.4(8) yes
C11 . C12 . C13 . 119.4(8) yes
C11 . C12 . C121 . 122.5(8) yes
C13 . C12 . C121 . 118.1(8) yes
C12 . C13 . C14 . 119.8(9) yes
C12 . C13 . H131 . 119.634 no
C14 . C13 . H131 . 120.571 no
C13 . C14 . C15 . 121.1(10) yes
C13 . C14 . C141 . 118.7(9) yes
C15 . C14 . C141 . 120.0(9) yes
C14 . C15 . C16 . 121.1(9) yes
C14 . C15 . H151 . 119.684 no
C16 . C15 . H151 . 119.224 no
C11 . C16 . C15 . 118.0(8) yes
C11 . C16 . C161 . 125.1(8) yes
C15 . C16 . C161 . 116.8(8) yes
N2 . C21 . C22 . 121.5(7) yes
N2 . C21 . C26 . 119.7(7) yes
C22 . C21 . C26 . 118.7(8) yes
C21 . C22 . C23 . 119.6(8) yes
C21 . C22 . C221 . 123.0(8) yes
C23 . C22 . C221 . 117.5(8) yes
C22 . C23 . C24 . 119.4(9) yes
C22 . C23 . H231 . 119.292 no
C24 . C23 . H231 . 121.334 no
C23 . C24 . C25 . 122.1(10) yes
C23 . C24 . C241 . 117.4(9) yes
C25 . C24 . C241 . 120.5(10) yes
C24 . C25 . C26 . 120.4(9) yes
C24 . C25 . H251 . 119.724 no
C26 . C25 . H251 . 119.823 no
C21 . C26 . C25 . 119.5(8) yes
C21 . C26 . C261 . 122.0(8) yes
C25 . C26 . C261 . 118.5(8) yes
N3 . C31 . C32 . 122.1(8) yes
N3 . C31 . C36 . 120.9(8) yes
C32 . C31 . C36 . 116.9(9) yes
C31 . C32 . C33 . 120.5(9) yes
C31 . C32 . C321 . 121.2(8) yes
C33 . C32 . C321 . 118.3(9) yes
C32 . C33 . C34 . 120.7(10) yes
C32 . C33 . H331 . 119.095 no
C34 . C33 . H331 . 120.236 no
C33 . C34 . C35 . 119.8(10) yes
C33 . C34 . C341 . 118.8(10) yes
C35 . C34 . C341 . 121.3(10) yes
C34 . C35 . C36 . 121.9(10) yes
C34 . C35 . H351 . 119.022 no
C36 . C35 . H351 . 119.026 no
C31 . C36 . C35 . 120.1(9) yes
C31 . C36 . C361 . 120.0(9) yes
C35 . C36 . C361 . 119.9(9) yes
N4 . C41 . C42 . 120.0(8) yes
N4 . C41 . C46 . 121.3(8) yes
C42 . C41 . C46 . 118.7(8) yes
C41 . C42 . C43 . 119.9(9) yes
C41 . C42 . C421 . 121.6(8) yes
C43 . C42 . C421 . 118.4(8) yes
C42 . C43 . C44 . 121.1(9) yes
C42 . C43 . H431 . 119.393 no
C44 . C43 . H431 . 119.555 no
C43 . C44 . C45 . 119.1(10) yes
C43 . C44 . C441 . 119.6(9) yes
C45 . C44 . C441 . 121.3(9) yes
C44 . C45 . C46 . 121.9(10) yes
C44 . C45 . H451 . 119.000 no
C46 . C45 . H451 . 119.063 no
C41 . C46 . C45 . 119.3(9) yes
C41 . C46 . C461 . 123.3(8) yes
C45 . C46 . C461 . 117.4(9) yes
C12 . C121 . H1211 . 109.975 no
C12 . C121 . H1212 . 109.100 no
H1211 . C121 . H1212 . 109.363 no
C12 . C121 . H1213 . 109.402 no
H1211 . C121 . H1213 . 109.582 no
H1212 . C121 . H1213 . 109.403 no
C14 . C141 . H1411 . 110.076 no
C14 . C141 . H1412 . 109.668 no
H1411 . C141 . H1412 . 110.077 no
C14 . C141 . H1413 . 108.279 no
H1411 . C141 . H1413 . 109.374 no
H1412 . C141 . H1413 . 109.336 no
C16 . C161 . H1611 . 110.055 no
C16 . C161 . H1612 . 109.186 no
H1611 . C161 . H1612 . 109.568 no
C16 . C161 . H1613 . 109.231 no
H1611 . C161 . H1613 . 109.598 no
H1612 . C161 . H1613 . 109.185 no
C22 . C221 . H2211 . 109.280 no
C22 . C221 . H2212 . 110.176 no
H2211 . C221 . H2212 . 109.349 no
C22 . C221 . H2213 . 109.135 no
H2211 . C221 . H2213 . 109.300 no
H2212 . C221 . H2213 . 109.584 no
C24 . C241 . H2411 . 107.851 no
C24 . C241 . H2412 . 110.730 no
H2411 . C241 . H2412 . 110.068 no
C24 . C241 . H2413 . 109.370 no
H2411 . C241 . H2413 . 109.208 no
H2412 . C241 . H2413 . 109.579 no
C26 . C261 . H2611 . 109.526 no
C26 . C261 . H2612 . 109.334 no
H2611 . C261 . H2612 . 109.279 no
C26 . C261 . H2613 . 109.651 no
H2611 . C261 . H2613 . 109.686 no
H2612 . C261 . H2613 . 109.350 no
C32 . C321 . H3211 . 108.972 no
C32 . C321 . H3212 . 110.089 no
H3211 . C321 . H3212 . 109.549 no
C32 . C321 . H3213 . 109.000 no
H3211 . C321 . H3213 . 109.385 no
H3212 . C321 . H3213 . 109.825 no
C34 . C341 . H3411 . 108.268 no
C34 . C341 . H3412 . 109.529 no
H3411 . C341 . H3412 . 109.603 no
C34 . C341 . H3413 . 110.053 no
H3411 . C341 . H3413 . 109.830 no
H3412 . C341 . H3413 . 109.537 no
C36 . C361 . H3611 . 109.656 no
C36 . C361 . H3612 . 109.488 no
H3611 . C361 . H3612 . 109.468 no
C36 . C361 . H3613 . 109.370 no
H3611 . C361 . H3613 . 109.413 no
H3612 . C361 . H3613 . 109.431 no
C42 . C421 . H4211 . 109.383 no
C42 . C421 . H4212 . 109.600 no
H4211 . C421 . H4212 . 109.654 no
C42 . C421 . H4213 . 108.788 no
H4211 . C421 . H4213 . 109.683 no
H4212 . C421 . H4213 . 109.715 no
C44 . C441 . H4411 . 109.390 no
C44 . C441 . H4412 . 109.126 no
H4411 . C441 . H4412 . 109.364 no
C44 . C441 . H4413 . 109.681 no
H4411 . C441 . H4413 . 109.456 no
H4412 . C441 . H4413 . 109.809 no
C46 . C461 . H4611 . 108.925 no
C46 . C461 . H4612 . 109.801 no
H4611 . C461 . H4612 . 108.919 no
C46 . C461 . H4613 . 110.045 no
H4611 . C461 . H4613 . 109.358 no
H4612 . C461 . H4613 . 109.769 no

loop_
_geom_bond_atom_site_label_1
_geom_bond_site_symmetry_1
_geom_bond_atom_site_label_2
_geom_bond_site_symmetry_2
_geom_bond_distance
_geom_bond_publ_flag
Cr1 . Cr2 . 2.384(2) yes
Cr1 . Si1 . 2.771(3) yes
Cr1 . Si2 . 2.786(3) yes
Cr1 . O1 . 2.119(6) yes
Cr1 . N1 . 2.104(6) yes
Cr1 . N2 . 2.083(7) yes
Cr1 . N3 . 2.016(6) yes
Cr2 . Si3 . 2.814(3) yes
Cr2 . Si4 . 2.780(3) yes
Cr2 . O2 . 2.133(6) yes
Cr2 . N1 . 2.102(6) yes
Cr2 . N2 . 2.095(6) yes
Cr2 . N4 . 2.019(6) yes
Si1 . O1 . 1.678(6) yes
Si1 . N3 . 1.674(7) yes
Si1 . C1 . 1.844(9) yes
Si1 . C2 . 1.834(10) yes
Si2 . O1 . 1.656(6) yes
Si2 . N1 . 1.721(7) yes
Si2 . C3 . 1.827(9) yes
Si2 . C4 . 1.842(8) yes
Si3 . O2 . 1.657(6) yes
Si3 . N2 . 1.733(7) yes
Si3 . C5 . 1.836(9) yes
Si3 . C6 . 1.831(8) yes
Si4 . O2 . 1.671(6) yes
Si4 . N4 . 1.671(7) yes
Si4 . C7 . 1.844(10) yes
Si4 . C8 . 1.847(10) yes
N1 . C11 . 1.483(9) yes
N2 . C21 . 1.449(9) yes
N3 . C31 . 1.423(10) yes
N4 . C41 . 1.428(10) yes
C1 . H11 . 0.951 no
C1 . H12 . 0.951 no
C1 . H13 . 0.945 no
C2 . H21 . 0.948 no
C2 . H22 . 0.955 no
C2 . H23 . 0.943 no
C3 . H31 . 0.948 no
C3 . H32 . 0.949 no
C3 . H33 . 0.950 no
C4 . H41 . 0.949 no
C4 . H42 . 0.951 no
C4 . H43 . 0.949 no
C5 . H51 . 0.950 no
C5 . H52 . 0.950 no
C5 . H53 . 0.954 no
C6 . H61 . 0.951 no
C6 . H62 . 0.951 no
C6 . H63 . 0.950 no
C7 . H71 . 0.952 no
C7 . H72 . 0.953 no
C7 . H73 . 0.946 no
C8 . H81 . 0.957 no
C8 . H82 . 0.987 no
C8 . H83 . 0.959 no
C11 . C12 . 1.378(10) yes
C11 . C16 . 1.405(10) yes
C12 . C13 . 1.403(10) yes
C12 . C121 . 1.497(10) yes
C13 . C14 . 1.366(11) yes
C13 . H131 . 0.953 no
C14 . C15 . 1.349(11) yes
C14 . C141 . 1.542(12) yes
C15 . C16 . 1.401(10) yes
C15 . H151 . 0.954 no
C16 . C161 . 1.509(10) yes
C21 . C22 . 1.421(10) yes
C21 . C26 . 1.401(10) yes
C22 . C23 . 1.397(11) yes
C22 . C221 . 1.523(10) yes
C23 . C24 . 1.363(11) yes
C23 . H231 . 0.955 no
C24 . C25 . 1.357(11) yes
C24 . C241 . 1.555(12) yes
C25 . C26 . 1.390(11) yes
C25 . H251 . 0.954 no
C26 . C261 . 1.500(10) yes
C31 . C32 . 1.415(11) yes
C31 . C36 . 1.418(11) yes
C32 . C33 . 1.381(11) yes
C32 . C321 . 1.512(11) yes
C33 . C34 . 1.371(11) yes
C33 . H331 . 0.956 no
C34 . C35 . 1.353(11) yes
C34 . C341 . 1.526(12) yes
C35 . C36 . 1.370(11) yes
C35 . H351 . 0.954 no
C36 . C361 . 1.505(11) yes
C41 . C42 . 1.398(10) yes
C41 . C46 . 1.404(11) yes
C42 . C43 . 1.397(11) yes
C42 . C421 . 1.497(11) yes
C43 . C44 . 1.371(11) yes
C43 . H431 . 0.953 no
C44 . C45 . 1.364(11) yes
C44 . C441 . 1.525(12) yes
C45 . C46 . 1.392(11) yes
C45 . H451 . 0.954 no
C46 . C461 . 1.495(11) yes
C121 . H1211 . 0.950 no
C121 . H1212 . 0.951 no
C121 . H1213 . 0.949 no
C141 . H1411 . 0.947 no
C141 . H1412 . 0.946 no
C141 . H1413 . 0.954 no
C161 . H1611 . 0.947 no
C161 . H1612 . 0.951 no
C161 . H1613 . 0.952 no
C221 . H2211 . 0.953 no
C221 . H2212 . 0.949 no
C221 . H2213 . 0.949 no
C241 . H2411 . 0.949 no
C241 . H2412 . 0.945 no
C241 . H2413 . 0.955 no
C261 . H2611 . 0.949 no
C261 . H2612 . 0.953 no
C261 . H2613 . 0.948 no
C321 . H3211 . 0.951 no
C321 . H3212 . 0.948 no
C321 . H3213 . 0.949 no
C341 . H3411 . 0.948 no
C341 . H3412 . 0.951 no
C341 . H3413 . 0.948 no
C361 . H3611 . 0.951 no
C361 . H3612 . 0.949 no
C361 . H3613 . 0.951 no
C421 . H4211 . 0.949 no
C421 . H4212 . 0.948 no
C421 . H4213 . 0.948 no
C441 . H4411 . 0.952 no
C441 . H4412 . 0.949 no
C441 . H4413 . 0.947 no
C461 . H4611 . 0.956 no
C461 . H4612 . 0.951 no
C461 . H4613 . 0.946 no
